data_7237333
loop_
_publ_author_name
'Chen, Zhanxiang'
'Wu, Zhongbin'
'Ni, Fan'
'Zhong, Cheng'
'Zeng, Weixuan'
'Wei, Danqing'
'An, Kebin'
'Ma, Dongge'
'Yang, Chuluo'

_publ_section_title
;
 Emitters with a pyridine-3,5-dicarbonitrile core and short delayed
 fluorescence lifetimes of about 1.5 \ms: orange-red TADF-based OLEDs with
 very slow efficiency roll-offs at high luminance
;
_journal_issue 24
_journal_name_full 'Journal of Materials Chemistry C'
_journal_page_first 6543
_journal_paper_doi 10.1039/C8TC01698D
_journal_volume 6
_journal_year 2018
_chemical_formula_sum 'C37 H22 N4 O'
_chemical_formula_weight 538.58
_space_group_crystal_system orthorhombic
_space_group_IT_number 61
_space_group_name_Hall '-P 2ac 2ab'
_space_group_name_H-M_alt 'P b c a'
_atom_sites_solution_hydrogens geom
_audit_creation_method SHELXL-2014/7
_audit_update_record
;
2018-02-02 deposited with the CCDC.
2018-05-25 downloaded from the CCDC.
;
_cell_angle_alpha 90
_cell_angle_beta 90
_cell_angle_gamma 90
_cell_formula_units_Z 8
_cell_length_a 19.964(2)
_cell_length_b 13.6664(14)
_cell_length_c 20.645(2)
_cell_measurement_reflns_used 1857
_cell_measurement_temperature 296(2)
_cell_measurement_theta_max 18.14
_cell_measurement_theta_min 2.22
_cell_volume 5632.7(10)
_computing_structure_refinement 'SHELXL-2014/7 (Sheldrick, 2014)'
_diffrn_ambient_temperature 296(2)
_diffrn_measured_fraction_theta_full 0.999
_diffrn_measured_fraction_theta_max 0.999
_diffrn_measurement_device_type CCD
_diffrn_radiation_type MoK\a
_diffrn_radiation_wavelength 0.71073
_diffrn_reflns_av_R_equivalents 0.0910
_diffrn_reflns_av_unetI/netI 0.0583
_diffrn_reflns_Laue_measured_fraction_full 0.999
_diffrn_reflns_Laue_measured_fraction_max 0.999
_diffrn_reflns_limit_h_max 23
_diffrn_reflns_limit_h_min -23
_diffrn_reflns_limit_k_max 12
_diffrn_reflns_limit_k_min -16
_diffrn_reflns_limit_l_max 24
_diffrn_reflns_limit_l_min -24
_diffrn_reflns_number 34723
_diffrn_reflns_point_group_measured_fraction_full 0.999
_diffrn_reflns_point_group_measured_fraction_max 0.999
_diffrn_reflns_theta_full 25.055
_diffrn_reflns_theta_max 25.055
_diffrn_reflns_theta_min 1.973
_exptl_absorpt_coefficient_mu 0.078
_exptl_absorpt_correction_type multi-scan
_exptl_absorpt_process_details sadabs
_exptl_crystal_colour yellow
_exptl_crystal_density_diffrn 1.270
_exptl_crystal_description Block
_exptl_crystal_F_000 2240
_exptl_crystal_size_max 0.220
_exptl_crystal_size_mid 0.200
_exptl_crystal_size_min 0.180
_exptl_transmission_factor_max 0.864
_exptl_transmission_factor_min 0.864
_refine_diff_density_max 0.147
_refine_diff_density_min -0.204
_refine_diff_density_rms 0.043
_refine_ls_extinction_method none
_refine_ls_goodness_of_fit_ref 0.978
_refine_ls_hydrogen_treatment constr
_refine_ls_matrix_type full
_refine_ls_number_parameters 379
_refine_ls_number_reflns 4997
_refine_ls_number_restraints 0
_refine_ls_restrained_S_all 0.978
_refine_ls_R_factor_all 0.1096
_refine_ls_R_factor_gt 0.0524
_refine_ls_shift/su_max 0.000
_refine_ls_shift/su_mean 0.000
_refine_ls_structure_factor_coef Fsqd
_refine_ls_weighting_details 'w=1/[\s^2^(Fo^2^)+(0.0706P)^2^] where P=(Fo^2^+2Fc^2^)/3'
_refine_ls_weighting_scheme calc
_refine_ls_wR_factor_gt 0.1186
_refine_ls_wR_factor_ref 0.1496
_reflns_Friedel_coverage 0.000
_reflns_number_gt 2750
_reflns_number_total 4997
_reflns_threshold_expression 'I > 2\s(I)'
_cod_data_source_file c8tc01698d2.cif
_cod_data_source_block 1_a
_cod_database_code 7237333
_shelx_shelxl_version_number 2014/7
_shelx_space_group_comment
;
The symmetry employed for this shelxl refinement is uniquely defined
by the following loop, which should always be used as a source of
symmetry information in preference to the above space-group names.
They are only intended as comments.
;
_shelx_estimated_absorpt_t_min 0.983
_shelx_estimated_absorpt_t_max 0.986

loop_
_space_group_symop_operation_xyz
'x, y, z'
'-x+1/2, -y, z+1/2'
'-x, y+1/2, -z+1/2'
'x+1/2, -y+1/2, -z'
'-x, -y, -z'
'x-1/2, y, -z-1/2'
'x, -y-1/2, z-1/2'
'-x-1/2, y-1/2, z'

loop_
_atom_site_label
_atom_site_type_symbol
_atom_site_fract_x
_atom_site_fract_y
_atom_site_fract_z
_atom_site_U_iso_or_equiv
_atom_site_adp_type
_atom_site_occupancy
_atom_site_site_symmetry_order
_atom_site_calc_flag
_atom_site_refinement_flags_posn
_atom_site_refinement_flags_adp
C1 C 0.59960(15) 0.4888(2) 0.40730(14) 0.0767(9) Uani 1 1 d . .
H1 H 0.6135 0.4400 0.3789 0.092 Uiso 1 1 calc R U
C2 C 0.62065(18) 0.4876(3) 0.47113(16) 0.0992(12) Uani 1 1 d . .
H2 H 0.6479 0.4371 0.4859 0.119 Uiso 1 1 calc R U
C3 C 0.60148(17) 0.5605(3) 0.51264(15) 0.0864(10) Uani 1 1 d . .
H3 H 0.6161 0.5595 0.5554 0.104 Uiso 1 1 calc R U
C4 C 0.56132(17) 0.6340(2) 0.49198(14) 0.0770(9) Uani 1 1 d . .
H4 H 0.5486 0.6835 0.5204 0.092 Uiso 1 1 calc R U
C5 C 0.53938(14) 0.6353(2) 0.42855(13) 0.0635(8) Uani 1 1 d . .
H5 H 0.5117 0.6857 0.4144 0.076 Uiso 1 1 calc R U
C6 C 0.55805(12) 0.5624(2) 0.38583(12) 0.0506(7) Uani 1 1 d . .
C7 C 0.53552(11) 0.56389(18) 0.31754(11) 0.0459(6) Uani 1 1 d . .
C8 C 0.47171(11) 0.59649(18) 0.29869(11) 0.0448(6) Uani 1 1 d . .
C9 C 0.45648(11) 0.60490(17) 0.23293(11) 0.0425(6) Uani 1 1 d . .
C10 C 0.50413(11) 0.57443(18) 0.18840(11) 0.0426(6) Uani 1 1 d . .
C11 C 0.56409(11) 0.53165(18) 0.21063(11) 0.0437(6) Uani 1 1 d . .
C12 C 0.61347(11) 0.48492(18) 0.16709(12) 0.0460(6) Uani 1 1 d . .
C13 C 0.59370(14) 0.4258(2) 0.11622(13) 0.0601(7) Uani 1 1 d . .
H13 H 0.5484 0.4164 0.1080 0.072 Uiso 1 1 calc R U
C14 C 0.64107(16) 0.3806(2) 0.07741(15) 0.0752(9) Uani 1 1 d . .
H14 H 0.6275 0.3404 0.0435 0.090 Uiso 1 1 calc R U
C15 C 0.70768(17) 0.3951(2) 0.08909(17) 0.0797(10) Uani 1 1 d . .
H15 H 0.7394 0.3653 0.0626 0.096 Uiso 1 1 calc R U
C16 C 0.72828(13) 0.4531(2) 0.13944(16) 0.0722(9) Uani 1 1 d . .
H16 H 0.7737 0.4627 0.1470 0.087 Uiso 1 1 calc R U
C17 C 0.68136(12) 0.4970(2) 0.17885(13) 0.0577(7) Uani 1 1 d . .
H17 H 0.6954 0.5352 0.2136 0.069 Uiso 1 1 calc R U
C18 C 0.41920(13) 0.6152(2) 0.34496(13) 0.0554(7) Uani 1 1 d . .
C19 C 0.49269(12) 0.5927(2) 0.12100(13) 0.0526(7) Uani 1 1 d . .
C20 C 0.39057(11) 0.64543(19) 0.21285(11) 0.0444(6) Uani 1 1 d . .
C21 C 0.37387(12) 0.7404(2) 0.22834(13) 0.0582(7) Uani 1 1 d . .
H21 H 0.4050 0.7798 0.2493 0.070 Uiso 1 1 calc R U
C22 C 0.31206(13) 0.7776(2) 0.21327(12) 0.0584(7) Uani 1 1 d . .
H22 H 0.3018 0.8423 0.2230 0.070 Uiso 1 1 calc R U
C23 C 0.26511(12) 0.7183(2) 0.18358(11) 0.0493(7) Uani 1 1 d . .
C24 C 0.28077(13) 0.6243(2) 0.16809(13) 0.0601(8) Uani 1 1 d . .
H24 H 0.2491 0.5844 0.1482 0.072 Uiso 1 1 calc R U
C25 C 0.34389(12) 0.5881(2) 0.18194(12) 0.0580(7) Uani 1 1 d . .
H25 H 0.3548 0.5243 0.1702 0.070 Uiso 1 1 calc R U
C26 C 0.15611(12) 0.77856(18) 0.22085(11) 0.0452(6) Uani 1 1 d . .
C27 C 0.16949(12) 0.7562(2) 0.28500(12) 0.0538(7) Uani 1 1 d . .
H27 H 0.2101 0.7272 0.2959 0.065 Uiso 1 1 calc R U
C28 C 0.12335(14) 0.7766(2) 0.33290(13) 0.0616(8) Uani 1 1 d . .
H28 H 0.1330 0.7605 0.3757 0.074 Uiso 1 1 calc R U
C29 C 0.06356(14) 0.8200(2) 0.31830(13) 0.0626(8) Uani 1 1 d . .
H29 H 0.0326 0.8338 0.3507 0.075 Uiso 1 1 calc R U
C30 C 0.05009(13) 0.84303(19) 0.25466(13) 0.0560(7) Uani 1 1 d . .
H30 H 0.0096 0.8726 0.2441 0.067 Uiso 1 1 calc R U
C31 C 0.09521(12) 0.82322(17) 0.20684(12) 0.0459(6) Uani 1 1 d . .
C32 C 0.12701(12) 0.84236(18) 0.09700(12) 0.0481(6) Uani 1 1 d . .
C33 C 0.18788(12) 0.79696(18) 0.10859(11) 0.0480(6) Uani 1 1 d . .
C34 C 0.23382(13) 0.7933(2) 0.05855(12) 0.0606(8) Uani 1 1 d . .
H34 H 0.2751 0.7633 0.0652 0.073 Uiso 1 1 calc R U
C35 C 0.21933(15) 0.8337(2) -0.00117(13) 0.0657(8) Uani 1 1 d . .
H35 H 0.2506 0.8308 -0.0345 0.079 Uiso 1 1 calc R U
C36 C 0.15867(16) 0.8779(2) -0.01115(14) 0.0691(8) Uani 1 1 d . .
H36 H 0.1486 0.9044 -0.0515 0.083 Uiso 1 1 calc R U
C37 C 0.11257(14) 0.8832(2) 0.03814(13) 0.0611(8) Uani 1 1 d . .
H37 H 0.0717 0.9144 0.0315 0.073 Uiso 1 1 calc R U
N1 N 0.57913(9) 0.53004(15) 0.27386(9) 0.0490(5) Uani 1 1 d . .
N2 N 0.37535(13) 0.6281(2) 0.37911(12) 0.0808(8) Uani 1 1 d . .
N3 N 0.48231(12) 0.6114(2) 0.06814(12) 0.0770(8) Uani 1 1 d . .
N4 N 0.19947(10) 0.75562(17) 0.17000(9) 0.0584(6) Uani 1 1 d . .
O1 O 0.07765(8) 0.84779(15) 0.14414(8) 0.0659(6) Uani 1 1 d . .

loop_
_atom_site_aniso_label
_atom_site_aniso_U_11
_atom_site_aniso_U_22
_atom_site_aniso_U_33
_atom_site_aniso_U_23
_atom_site_aniso_U_13
_atom_site_aniso_U_12
C1 0.076(2) 0.098(3) 0.0558(18) 0.0017(17) -0.0096(16) 0.0361(19)
C2 0.110(3) 0.124(3) 0.064(2) 0.010(2) -0.022(2) 0.046(2)
C3 0.095(3) 0.112(3) 0.0523(19) 0.003(2) -0.0214(18) 0.006(2)
C4 0.099(3) 0.077(2) 0.0545(19) -0.0050(16) -0.0148(17) -0.0045(19)
C5 0.075(2) 0.0595(19) 0.0562(18) 0.0036(15) -0.0127(15) 0.0013(15)
C6 0.0454(15) 0.0612(18) 0.0453(15) 0.0090(14) -0.0034(12) 0.0004(13)
C7 0.0431(14) 0.0486(16) 0.0461(15) 0.0079(12) -0.0004(12) -0.0011(12)
C8 0.0413(14) 0.0495(16) 0.0434(14) 0.0047(12) 0.0012(12) 0.0044(12)
C9 0.0404(14) 0.0436(15) 0.0436(14) 0.0046(11) -0.0008(11) 0.0023(11)
C10 0.0383(14) 0.0470(15) 0.0426(14) 0.0058(12) 0.0001(11) 0.0027(11)
C11 0.0369(14) 0.0469(16) 0.0474(15) 0.0091(12) 0.0018(12) -0.0019(11)
C12 0.0397(15) 0.0480(16) 0.0503(15) 0.0096(13) 0.0048(12) 0.0021(12)
C13 0.0523(17) 0.0595(19) 0.0685(18) 0.0017(15) 0.0059(14) -0.0007(14)
C14 0.079(2) 0.067(2) 0.080(2) -0.0130(17) 0.0172(18) 0.0047(17)
C15 0.070(2) 0.078(2) 0.091(2) -0.0037(19) 0.0240(19) 0.0189(18)
C16 0.0410(16) 0.085(2) 0.091(2) 0.0078(19) 0.0116(16) 0.0123(16)
C17 0.0452(16) 0.0642(19) 0.0638(17) 0.0076(14) 0.0033(14) 0.0068(13)
C18 0.0503(16) 0.0669(19) 0.0490(16) 0.0090(14) -0.0016(14) 0.0112(14)
C19 0.0419(15) 0.0678(19) 0.0479(17) 0.0074(14) 0.0036(12) 0.0061(13)
C20 0.0379(14) 0.0506(17) 0.0446(14) 0.0058(12) 0.0004(11) 0.0057(12)
C21 0.0461(16) 0.0574(19) 0.0712(18) -0.0026(15) -0.0091(13) 0.0038(14)
C22 0.0546(17) 0.0506(17) 0.0701(18) -0.0037(14) -0.0058(14) 0.0151(14)
C23 0.0417(15) 0.0636(19) 0.0427(14) 0.0018(13) -0.0056(12) 0.0130(13)
C24 0.0497(16) 0.064(2) 0.0670(18) -0.0172(15) -0.0144(14) 0.0073(14)
C25 0.0520(16) 0.0535(17) 0.0684(18) -0.0110(14) -0.0104(14) 0.0166(14)
C26 0.0439(14) 0.0501(16) 0.0418(14) 0.0005(12) -0.0007(12) 0.0061(12)
C27 0.0483(15) 0.0620(18) 0.0512(16) 0.0057(13) -0.0032(13) 0.0059(13)
C28 0.0615(18) 0.071(2) 0.0519(16) 0.0115(15) 0.0022(14) 0.0006(15)
C29 0.0609(19) 0.0643(19) 0.0626(19) 0.0054(15) 0.0118(15) 0.0037(15)
C30 0.0419(15) 0.0580(18) 0.0680(19) 0.0072(14) 0.0048(14) 0.0074(13)
C31 0.0417(15) 0.0455(16) 0.0503(15) 0.0025(12) -0.0045(13) 0.0014(12)
C32 0.0472(15) 0.0529(17) 0.0443(15) -0.0027(13) -0.0090(12) 0.0051(13)
C33 0.0482(15) 0.0548(17) 0.0411(14) -0.0009(12) -0.0076(12) 0.0074(13)
C34 0.0510(17) 0.079(2) 0.0521(17) -0.0019(15) -0.0024(13) 0.0117(15)
C35 0.074(2) 0.075(2) 0.0479(17) 0.0033(15) -0.0015(15) -0.0010(17)
C36 0.085(2) 0.073(2) 0.0496(17) 0.0103(15) -0.0132(17) 0.0075(18)
C37 0.0595(18) 0.067(2) 0.0566(18) 0.0061(15) -0.0131(15) 0.0139(14)
N1 0.0395(12) 0.0586(15) 0.0488(13) 0.0071(10) -0.0006(10) 0.0017(10)
N2 0.0712(17) 0.112(2) 0.0592(16) 0.0090(15) 0.0186(13) 0.0215(16)
N3 0.0665(17) 0.112(2) 0.0520(15) 0.0119(14) 0.0023(13) 0.0111(15)
N4 0.0485(13) 0.0828(17) 0.0439(13) 0.0060(11) -0.0050(10) 0.0271(12)
O1 0.0486(11) 0.0976(16) 0.0515(11) 0.0054(10) -0.0079(9) 0.0230(10)

loop_
_atom_type_symbol
_atom_type_description
_atom_type_scat_dispersion_real
_atom_type_scat_dispersion_imag
_atom_type_scat_source
C C 0.0033 0.0016 'International Tables Vol C Tables 4.2.6.8 and 6.1.1.4'
H H 0.0000 0.0000 'International Tables Vol C Tables 4.2.6.8 and 6.1.1.4'
N N 0.0061 0.0033 'International Tables Vol C Tables 4.2.6.8 and 6.1.1.4'
O O 0.0106 0.0060 'International Tables Vol C Tables 4.2.6.8 and 6.1.1.4'

loop_
_geom_angle_atom_site_label_1
_geom_angle_atom_site_label_2
_geom_angle_atom_site_label_3
_geom_angle
C6 C1 C2 119.9(3)
C6 C1 H1 120.1
C2 C1 H1 120.1
C3 C2 C1 120.2(3)
C3 C2 H2 119.9
C1 C2 H2 119.9
C4 C3 C2 120.6(3)
C4 C3 H3 119.7
C2 C3 H3 119.7
C3 C4 C5 119.7(3)
C3 C4 H4 120.2
C5 C4 H4 120.2
C4 C5 C6 120.7(3)
C4 C5 H5 119.6
C6 C5 H5 119.6
C1 C6 C5 118.9(2)
C1 C6 C7 120.0(3)
C5 C6 C7 121.1(2)
N1 C7 C8 120.9(2)
N1 C7 C6 116.1(2)
C8 C7 C6 123.0(2)
C9 C8 C7 119.6(2)
C9 C8 C18 118.1(2)
C7 C8 C18 122.2(2)
C10 C9 C8 118.1(2)
C10 C9 C20 122.3(2)
C8 C9 C20 119.6(2)
C9 C10 C11 119.4(2)
C9 C10 C19 118.8(2)
C11 C10 C19 121.6(2)
N1 C11 C10 121.0(2)
N1 C11 C12 115.8(2)
C10 C11 C12 123.2(2)
C13 C12 C17 118.8(2)
C13 C12 C11 121.6(2)
C17 C12 C11 119.6(2)
C12 C13 C14 120.4(3)
C12 C13 H13 119.8
C14 C13 H13 119.8
C15 C14 C13 119.9(3)
C15 C14 H14 120.1
C13 C14 H14 120.1
C14 C15 C16 120.7(3)
C14 C15 H15 119.7
C16 C15 H15 119.7
C15 C16 C17 119.7(3)
C15 C16 H16 120.1
C17 C16 H16 120.1
C16 C17 C12 120.6(3)
C16 C17 H17 119.7
C12 C17 H17 119.7
N2 C18 C8 176.3(3)
N3 C19 C10 176.7(3)
C25 C20 C21 118.7(2)
C25 C20 C9 121.1(2)
C21 C20 C9 120.0(2)
C22 C21 C20 121.0(2)
C22 C21 H21 119.5
C20 C21 H21 119.5
C21 C22 C23 119.6(3)
C21 C22 H22 120.2
C23 C22 H22 120.2
C24 C23 C22 120.1(2)
C24 C23 N4 120.0(2)
C22 C23 N4 119.9(2)
C23 C24 C25 119.9(2)
C23 C24 H24 120.1
C25 C24 H24 120.1
C20 C25 C24 120.6(2)
C20 C25 H25 119.7
C24 C25 H25 119.7
C27 C26 C31 117.6(2)
C27 C26 N4 123.4(2)
C31 C26 N4 119.0(2)
C28 C27 C26 120.8(2)
C28 C27 H27 119.6
C26 C27 H27 119.6
C29 C28 C27 120.8(3)
C29 C28 H28 119.6
C27 C28 H28 119.6
C28 C29 C30 118.7(2)
C28 C29 H29 120.7
C30 C29 H29 120.7
C31 C30 C29 121.1(2)
C31 C30 H30 119.5
C29 C30 H30 119.5
C30 C31 O1 117.5(2)
C30 C31 C26 120.9(2)
O1 C31 C26 121.5(2)
C37 C32 O1 116.9(2)
C37 C32 C33 121.4(2)
O1 C32 C33 121.7(2)
C34 C33 C32 118.0(2)
C34 C33 N4 123.4(2)
C32 C33 N4 118.7(2)
C33 C34 C35 120.9(3)
C33 C34 H34 119.5
C35 C34 H34 119.5
C36 C35 C34 119.7(3)
C36 C35 H35 120.1
C34 C35 H35 120.1
C35 C36 C37 120.3(3)
C35 C36 H36 119.9
C37 C36 H36 119.9
C32 C37 C36 119.7(3)
C32 C37 H37 120.2
C36 C37 H37 120.2
C7 N1 C11 120.4(2)
C26 N4 C33 119.04(19)
C26 N4 C23 119.96(19)
C33 N4 C23 117.97(19)
C31 O1 C32 117.64(18)

loop_
_geom_bond_atom_site_label_1
_geom_bond_atom_site_label_2
_geom_bond_distance
C1 C6 1.377(4)
C1 C2 1.383(4)
C1 H1 0.9300
C2 C3 1.369(4)
C2 H2 0.9300
C3 C4 1.355(4)
C3 H3 0.9300
C4 C5 1.381(4)
C4 H4 0.9300
C5 C6 1.382(3)
C5 H5 0.9300
C6 C7 1.480(3)
C7 N1 1.336(3)
C7 C8 1.404(3)
C8 C9 1.396(3)
C8 C18 1.441(3)
C9 C10 1.387(3)
C9 C20 1.487(3)
C10 C11 1.409(3)
C10 C19 1.432(3)
C11 N1 1.340(3)
C11 C12 1.479(3)
C12 C13 1.382(3)
C12 C17 1.387(3)
C13 C14 1.385(4)
C13 H13 0.9300
C14 C15 1.366(4)
C14 H14 0.9300
C15 C16 1.371(4)
C15 H15 0.9300
C16 C17 1.378(3)
C16 H16 0.9300
C17 H17 0.9300
C18 N2 1.138(3)
C19 N3 1.140(3)
C20 C25 1.375(3)
C20 C21 1.377(3)
C21 C22 1.370(3)
C21 H21 0.9300
C22 C23 1.382(3)
C22 H22 0.9300
C23 C24 1.361(3)
C23 N4 1.434(3)
C24 C25 1.384(3)
C24 H24 0.9300
C25 H25 0.9300
C26 C27 1.385(3)
C26 C31 1.391(3)
C26 N4 1.396(3)
C27 C28 1.380(3)
C27 H27 0.9300
C28 C29 1.367(4)
C28 H28 0.9300
C29 C30 1.378(3)
C29 H29 0.9300
C30 C31 1.364(3)
C30 H30 0.9300
C31 O1 1.382(3)
C32 C37 1.368(3)
C32 O1 1.387(3)
C32 C33 1.385(3)
C33 C34 1.382(3)
C33 N4 1.407(3)
C34 C35 1.381(4)
C34 H34 0.9300
C35 C36 1.369(4)
C35 H35 0.9300
C36 C37 1.374(4)
C36 H36 0.9300
C37 H37 0.9300

loop_
_geom_torsion_atom_site_label_1
_geom_torsion_atom_site_label_2
_geom_torsion_atom_site_label_3
_geom_torsion_atom_site_label_4
_geom_torsion
C6 C1 C2 C3 -1.4(6)
C1 C2 C3 C4 0.6(6)
C2 C3 C4 C5 0.2(5)
C3 C4 C5 C6 -0.1(5)
C2 C1 C6 C5 1.5(5)
C2 C1 C6 C7 179.9(3)
C4 C5 C6 C1 -0.7(4)
C4 C5 C6 C7 -179.2(2)
C1 C6 C7 N1 -33.6(4)
C5 C6 C7 N1 144.9(2)
C1 C6 C7 C8 145.0(3)
C5 C6 C7 C8 -36.6(4)
N1 C7 C8 C9 -7.9(4)
C6 C7 C8 C9 173.6(2)
N1 C7 C8 C18 167.6(2)
C6 C7 C8 C18 -10.9(4)
C7 C8 C9 C10 4.1(3)
C18 C8 C9 C10 -171.5(2)
C7 C8 C9 C20 -176.1(2)
C18 C8 C9 C20 8.3(3)
C8 C9 C10 C11 3.4(4)
C20 C9 C10 C11 -176.5(2)
C8 C9 C10 C19 -173.0(2)
C20 C9 C10 C19 7.2(4)
C9 C10 C11 N1 -7.6(4)
C19 C10 C11 N1 168.6(2)
C9 C10 C11 C12 171.4(2)
C19 C10 C11 C12 -12.4(4)
N1 C11 C12 C13 137.6(2)
C10 C11 C12 C13 -41.5(4)
N1 C11 C12 C17 -39.7(3)
C10 C11 C12 C17 141.2(2)
C17 C12 C13 C14 -0.7(4)
C11 C12 C13 C14 -178.0(2)
C12 C13 C14 C15 -0.6(4)
C13 C14 C15 C16 0.8(5)
C14 C15 C16 C17 0.2(5)
C15 C16 C17 C12 -1.5(4)
C13 C12 C17 C16 1.7(4)
C11 C12 C17 C16 179.1(2)
C10 C9 C20 C25 66.4(3)
C8 C9 C20 C25 -113.5(3)
C10 C9 C20 C21 -117.3(3)
C8 C9 C20 C21 62.9(3)
C25 C20 C21 C22 -0.1(4)
C9 C20 C21 C22 -176.6(2)
C20 C21 C22 C23 1.7(4)
C21 C22 C23 C24 -1.5(4)
C21 C22 C23 N4 177.5(2)
C22 C23 C24 C25 -0.2(4)
N4 C23 C24 C25 -179.2(2)
C21 C20 C25 C24 -1.6(4)
C9 C20 C25 C24 174.8(2)
C23 C24 C25 C20 1.7(4)
C31 C26 C27 C28 0.9(4)
N4 C26 C27 C28 -176.9(2)
C26 C27 C28 C29 -0.6(4)
C27 C28 C29 C30 0.1(4)
C28 C29 C30 C31 0.0(4)
C29 C30 C31 O1 179.4(2)
C29 C30 C31 C26 0.4(4)
C27 C26 C31 C30 -0.8(4)
N4 C26 C31 C30 177.1(2)
C27 C26 C31 O1 -179.8(2)
N4 C26 C31 O1 -1.9(4)
C37 C32 C33 C34 -0.5(4)
O1 C32 C33 C34 178.9(2)
C37 C32 C33 N4 -179.5(2)
O1 C32 C33 N4 -0.1(4)
C32 C33 C34 C35 -0.1(4)
N4 C33 C34 C35 178.8(3)
C33 C34 C35 C36 0.0(4)
C34 C35 C36 C37 0.7(5)
O1 C32 C37 C36 -178.2(2)
C33 C32 C37 C36 1.2(4)
C35 C36 C37 C32 -1.3(4)
C8 C7 N1 C11 3.7(4)
C6 C7 N1 C11 -177.7(2)
C10 C11 N1 C7 4.0(4)
C12 C11 N1 C7 -175.1(2)
C27 C26 N4 C33 -168.2(2)
C31 C26 N4 C33 14.0(4)
C27 C26 N4 C23 -8.2(4)
C31 C26 N4 C23 174.0(2)
C34 C33 N4 C26 168.0(2)
C32 C33 N4 C26 -13.1(4)
C34 C33 N4 C23 7.7(4)
C32 C33 N4 C23 -173.4(2)
C24 C23 N4 C26 112.0(3)
C22 C23 N4 C26 -67.0(3)
C24 C23 N4 C33 -87.8(3)
C22 C23 N4 C33 93.2(3)
C30 C31 O1 C32 170.0(2)
C26 C31 O1 C32 -11.0(3)
C37 C32 O1 C31 -168.6(2)
C33 C32 O1 C31 12.0(3)
